data_7000129
loop_
_publ_author_name
'Kuo, Ching-Kuo'
'Chang, Jung-Che'
'Yeh, Chen-Yu'
'Lee, Gene-Hsiang'
'Wang, Chih-Chieh'
'Peng, Shie-Ming'

_publ_section_title
;
 Synthesis, structures, magnetism and electrochemical properties of
 triruthenium-acetylide complexes.
;
_journal_issue 22
_journal_name_full 'Dalton transactions (Cambridge, England : 2003)'
_journal_page_first 3696
_journal_page_last 3701
_journal_paper_doi 10.1039/b506267e
_journal_year 2005
_chemical_formula_sum 'C56 H62 N12 O10 Ru3'
_chemical_formula_weight 1366.39
_chemical_name_common (Ru3(CCPh)2)
_chemical_name_systematic
;
?
;
_space_group_IT_number 43
_symmetry_cell_setting orthorhombic
_symmetry_space_group_name_Hall 'F 2 -2d'
_symmetry_space_group_name_H-M 'F d d 2'
_atom_sites_solution_hydrogens geom
_atom_sites_solution_primary direct
_atom_sites_solution_secondary difmap
_audit_creation_method SHELXL-97
_cell_angle_alpha 90.00
_cell_angle_beta 90.00
_cell_angle_gamma 90.00
_cell_formula_units_Z 8
_cell_length_a 25.4999(7)
_cell_length_b 26.1497(7)
_cell_length_c 21.5252(6)
_cell_measurement_reflns_used all
_cell_measurement_temperature 150(1)
_cell_measurement_theta_max 27.50
_cell_measurement_theta_min 1.46
_cell_volume 14353.3(7)
_computing_cell_refinement DENZO-SMN
_computing_data_collection 'NONIUS COLLECT'
_computing_data_reduction DENZO-SMN
_computing_molecular_graphics SHELXTL
_computing_publication_material SHELXTL
_computing_structure_refinement 'SHELXL-97 (Sheldrick, 1997)'
_computing_structure_solution 'SHELXS-97 (Sheldrick, 1990)'
_diffrn_ambient_temperature 150(1)
_diffrn_measured_fraction_theta_full 0.998
_diffrn_measured_fraction_theta_max 0.998
_diffrn_measurement_device_type 'NONIUS KappaCCD'
_diffrn_measurement_method '\w scans'
_diffrn_radiation_monochromator graphite
_diffrn_radiation_source 'fine-focus sealed tube'
_diffrn_radiation_type MoK\a
_diffrn_radiation_wavelength 0.71073
_diffrn_reflns_av_R_equivalents 0.0525
_diffrn_reflns_av_sigmaI/netI 0.0438
_diffrn_reflns_limit_h_max 32
_diffrn_reflns_limit_h_min -32
_diffrn_reflns_limit_k_max 33
_diffrn_reflns_limit_k_min -32
_diffrn_reflns_limit_l_max 27
_diffrn_reflns_limit_l_min -27
_diffrn_reflns_number 31911
_diffrn_reflns_theta_full 27.50
_diffrn_reflns_theta_max 27.50
_diffrn_reflns_theta_min 1.46
_exptl_absorpt_coefficient_mu 0.678
_exptl_absorpt_correction_T_max 0.828
_exptl_absorpt_correction_T_min 0.611
_exptl_absorpt_correction_type multi-scan
_exptl_crystal_colour 'dark green'
_exptl_crystal_density_diffrn 1.265
_exptl_crystal_density_method 'not measured'
_exptl_crystal_description block
_exptl_crystal_F_000 5552
_exptl_crystal_size_max 0.25
_exptl_crystal_size_mid 0.25
_exptl_crystal_size_min 0.20
_refine_diff_density_max 1.260
_refine_diff_density_min -1.506
_refine_diff_density_rms 0.378
_refine_ls_abs_structure_details 'Flack H D (1983), Acta Cryst. A39, 876-881'
_refine_ls_abs_structure_Flack 0.06(7)
_refine_ls_extinction_coef 0.00167(13)
_refine_ls_extinction_expression Fc^*^=kFc[1+0.001xFc^2^\l^3^/sin(2\q)]^-1/4^
_refine_ls_extinction_method SHELXL
_refine_ls_goodness_of_fit_ref 1.079
_refine_ls_hydrogen_treatment mixed
_refine_ls_matrix_type full
_refine_ls_number_parameters 325
_refine_ls_number_reflns 7841
_refine_ls_number_restraints 1
_refine_ls_restrained_S_all 1.079
_refine_ls_R_factor_all 0.1079
_refine_ls_R_factor_gt 0.0835
_refine_ls_shift/su_max 0.019
_refine_ls_shift/su_mean 0.002
_refine_ls_structure_factor_coef Fsqd
_refine_ls_weighting_details 'calc w=1/[\s^2^(Fo^2^)+(0.1669P)^2^+45.7318P] where P=(Fo^2^+2Fc^2^)/3'
_refine_ls_weighting_scheme calc
_refine_ls_wR_factor_gt 0.2215
_refine_ls_wR_factor_ref 0.2444
_reflns_number_gt 6114
_reflns_number_total 7841
_reflns_threshold_expression >2sigma(I)
_cod_data_source_file b506267e.txt
_cod_data_source_block ic10132
_cod_depositor_comments
;
The following automatic conversions were performed:
'_symmetry_cell_setting' value 'Orthorhombic' changed to 'orthorhombic'
according to '/home/saulius/struct/CIF-dictionaries/cif_core.dic'
dictionary named 'cif_core.dic' version 2.4.1 from 2010-06-29.

Automatic conversion script
Id: cif_fix_enum 1527 2010-12-29 10:47:43Z saulius 
;
_cod_original_sg_symbol_H-M Fdd2
_cod_database_code 7000129

loop_
_symmetry_equiv_pos_as_xyz
'x, y, z'
'-x, -y, z'
'x+1/4, -y+1/4, z+1/4'
'-x+1/4, y+1/4, z+1/4'
'x, y+1/2, z+1/2'
'-x, -y+1/2, z+1/2'
'x+1/4, -y+3/4, z+3/4'
'-x+1/4, y+3/4, z+3/4'
'x+1/2, y, z+1/2'
'-x+1/2, -y, z+1/2'
'x+3/4, -y+1/4, z+3/4'
'-x+3/4, y+1/4, z+3/4'
'x+1/2, y+1/2, z'
'-x+1/2, -y+1/2, z'
'x+3/4, -y+3/4, z+1/4'
'-x+3/4, y+3/4, z+1/4'

loop_
_atom_site_label
_atom_site_type_symbol
_atom_site_fract_x
_atom_site_fract_y
_atom_site_fract_z
_atom_site_U_iso_or_equiv
_atom_site_adp_type
_atom_site_occupancy
_atom_site_symmetry_multiplicity
_atom_site_calc_flag
_atom_site_refinement_flags
_atom_site_disorder_assembly
_atom_site_disorder_group
Ru1 Ru 0.03999(2) 0.08095(2) 0.04116(3) 0.0509(3) Uani 1 1 d . . .
Ru2 Ru 0.0000 0.0000 0.04104(5) 0.0486(3) Uani 1 2 d S . .
N1 N 0.1092(3) 0.0438(3) 0.0100(4) 0.0552(17) Uani 1 1 d . . .
N2 N 0.0720(2) -0.0332(2) 0.0436(4) 0.0518(14) Uani 1 1 d . . .
N3 N 0.0316(3) -0.1088(3) 0.0764(4) 0.0563(17) Uani 1 1 d . . .
N4 N 0.0132(3) 0.0879(3) -0.0510(4) 0.0537(17) Uani 1 1 d . . .
N5 N 0.0000 0.0000 -0.0516(5) 0.051(2) Uani 1 2 d S . .
N6 N 0.0638(3) 0.0646(3) 0.1313(4) 0.0538(16) Uani 1 1 d . . .
N7 N 0.0000 0.0000 0.1359(5) 0.051(2) Uani 1 2 d S . .
C1 C 0.1482(4) 0.0687(4) -0.0172(5) 0.060(2) Uani 1 1 d . . .
H1A H 0.1437 0.1043 -0.0247 0.072 Uiso 1 1 calc R . .
C2 C 0.1936(4) 0.0471(4) -0.0350(5) 0.068(2) Uani 1 1 d . . .
H2A H 0.2210 0.0674 -0.0517 0.082 Uiso 1 1 calc R . .
C3 C 0.1998(4) -0.0044(4) -0.0288(6) 0.071(3) Uani 1 1 d . . .
H3A H 0.2303 -0.0210 -0.0440 0.085 Uiso 1 1 calc R . .
C4 C 0.1608(3) -0.0317(4) 0.0000(5) 0.065(2) Uani 1 1 d . . .
H4A H 0.1652 -0.0673 0.0072 0.078 Uiso 1 1 calc R . .
C5 C 0.1151(3) -0.0075(3) 0.0186(5) 0.058(2) Uani 1 1 d . . .
C6 C 0.0761(3) -0.0800(3) 0.0760(4) 0.0512(19) Uani 1 1 d . . .
C7 C 0.1205(4) -0.0954(4) 0.1077(5) 0.064(2) Uani 1 1 d . . .
H7A H 0.1508 -0.0742 0.1074 0.077 Uiso 1 1 calc R . .
C8 C 0.1217(5) -0.1388(5) 0.1383(6) 0.079(3) Uani 1 1 d . . .
H8A H 0.1518 -0.1484 0.1615 0.095 Uiso 1 1 calc R . .
C9 C 0.0770(4) -0.1710(4) 0.1360(5) 0.064(2) Uani 1 1 d . . .
H9A H 0.0772 -0.2040 0.1544 0.077 Uiso 1 1 calc R . .
C10 C 0.0341(3) -0.1528(4) 0.1066(5) 0.062(2) Uani 1 1 d . . .
H10A H 0.0033 -0.1732 0.1076 0.074 Uiso 1 1 calc R . .
C11 C 0.0082(4) 0.1355(3) -0.0799(5) 0.062(2) Uani 1 1 d . . .
H11A H 0.0188 0.1650 -0.0574 0.074 Uiso 1 1 calc R . .
C12 C -0.0106(4) 0.1419(4) -0.1373(5) 0.065(2) Uani 1 1 d . . .
H12A H -0.0121 0.1747 -0.1562 0.078 Uiso 1 1 calc R . .
C13 C -0.0278(4) 0.0987(4) -0.1679(5) 0.064(2) Uani 1 1 d . . .
H13A H -0.0428 0.1025 -0.2080 0.077 Uiso 1 1 calc R . .
C14 C -0.0244(3) 0.0509(4) -0.1434(5) 0.064(2) Uani 1 1 d . . .
H14A H -0.0361 0.0218 -0.1658 0.076 Uiso 1 1 calc R . .
C15 C -0.0026(3) 0.0463(3) -0.0829(4) 0.0490(19) Uani 1 1 d . . .
C16 C 0.1040(3) 0.0884(4) 0.1583(5) 0.061(2) Uani 1 1 d . . .
H16A H 0.1199 0.1160 0.1367 0.073 Uiso 1 1 calc R . .
C17 C 0.1239(5) 0.0754(4) 0.2154(6) 0.075(3) Uani 1 1 d . . .
H17A H 0.1531 0.0936 0.2316 0.090 Uiso 1 1 calc R . .
C18 C 0.1018(5) 0.0358(5) 0.2496(6) 0.081(3) Uani 1 1 d . . .
H18A H 0.1159 0.0251 0.2883 0.097 Uiso 1 1 calc R . .
C19 C 0.0576(5) 0.0127(4) 0.2237(6) 0.077(3) Uani 1 1 d . . .
H19A H 0.0401 -0.0132 0.2467 0.092 Uiso 1 1 calc R . .
C20 C 0.0384(3) 0.0257(3) 0.1664(5) 0.055(2) Uani 1 1 d . . .
C21 C 0.0734(3) 0.1515(3) 0.0416(6) 0.0577(18) Uani 1 1 d . . .
C22 C 0.0934(2) 0.1898(2) 0.0326(3) 0.063(2) Uani 1 1 d . . .
C23 C 0.1214(2) 0.2410(2) 0.0174(3) 0.074(3) Uani 1 1 d R . .
C24 C 0.1491(2) 0.2539(2) -0.0361(3) 0.131(6) Uiso 1 1 d R . .
H24A H 0.1530 0.2296 -0.0686 0.158 Uiso 1 1 calc R . .
C25 C 0.1709(2) 0.3024(2) -0.0419(3) 0.177(10) Uiso 1 1 d R . .
H25A H 0.1898 0.3112 -0.0784 0.213 Uiso 1 1 calc R . .
C26 C 0.1652(2) 0.3379(2) 0.0056(3) 0.126(6) Uiso 1 1 d R . .
H26A H 0.1801 0.3710 0.0016 0.151 Uiso 1 1 calc R . .
C27 C 0.1376(2) 0.3250(2) 0.0591(3) 0.125(6) Uiso 1 1 d R . .
H27A H 0.1336 0.3492 0.0916 0.150 Uiso 1 1 calc R . .
C28 C 0.1157(2) 0.2765(2) 0.0649(3) 0.094(4) Uiso 1 1 d R . .
H28A H 0.0968 0.2677 0.1014 0.113 Uiso 1 1 calc R . .
O1 O 0.0126(4) 0.3755(3) -0.2118(8) 0.135(4) Uani 1 1 d . . .
H1 H 0.0443 0.3600 -0.2038 0.202 Uiso 1 1 d . . .
H1' H 0.0114 0.3834 -0.2544 0.202 Uiso 1 1 d . . .
O2 O -0.0077(3) 0.2793(3) -0.0838(6) 0.125(5) Uani 1 1 d . . .
H2 H 0.0178 0.2588 -0.1142 0.187 Uiso 1 1 d . . .
H2' H -0.0025 0.2655 -0.0323 0.187 Uiso 1 1 d . . .
O3 O 0.0912(4) 0.2210(4) -0.2172(11) 0.172(7) Uani 1 1 d . . .
H3 H 0.1228 0.2283 -0.2360 0.098 Uiso 1 1 d . . .
H3' H 0.0758 0.2519 -0.2113 0.024 Uiso 1 1 d . . .
O4 O 0.1810(4) 0.4340(4) -0.1408(6) 0.118(3) Uani 1 1 d . . .
H4 H 0.1471 0.4240 -0.1331 0.177 Uiso 1 1 d . . .
H4' H 0.1952 0.4383 -0.1005 0.177 Uiso 1 1 d . . .
O5 O 0.2889(5) 0.3381(5) -0.1487(7) 0.130(4) Uani 1 1 d . . .
H5 H 0.2712 0.3585 -0.1117 0.195 Uiso 1 1 d . . .
H5' H 0.3168 0.3230 -0.1304 0.021 Uiso 1 1 d . . .

loop_
_atom_site_aniso_label
_atom_site_aniso_U_11
_atom_site_aniso_U_22
_atom_site_aniso_U_33
_atom_site_aniso_U_23
_atom_site_aniso_U_13
_atom_site_aniso_U_12
Ru1 0.0376(3) 0.0422(3) 0.0729(4) -0.0020(3) -0.0016(3) -0.0037(2)
Ru2 0.0340(4) 0.0422(4) 0.0696(6) 0.000 0.000 -0.0029(3)
N1 0.040(3) 0.045(3) 0.081(5) -0.008(3) -0.004(3) -0.005(3)
N2 0.034(3) 0.039(3) 0.082(4) -0.003(4) 0.006(4) 0.001(2)
N3 0.044(4) 0.044(3) 0.081(5) 0.004(3) 0.008(3) 0.003(3)
N4 0.043(4) 0.042(3) 0.076(5) 0.005(3) -0.003(3) 0.001(3)
N5 0.046(6) 0.048(5) 0.059(6) 0.000 0.000 -0.014(4)
N6 0.044(4) 0.044(3) 0.073(4) -0.005(3) 0.001(3) 0.001(3)
N7 0.039(5) 0.049(5) 0.066(6) 0.000 0.000 0.004(4)
C1 0.054(5) 0.051(4) 0.075(6) -0.004(4) 0.006(4) -0.008(4)
C2 0.045(5) 0.077(6) 0.082(6) -0.005(5) 0.011(4) -0.017(4)
C3 0.044(5) 0.074(6) 0.095(7) -0.018(6) 0.010(5) -0.005(4)
C4 0.041(4) 0.059(5) 0.095(7) -0.006(5) 0.001(5) 0.004(4)
C5 0.047(4) 0.047(4) 0.079(6) 0.007(4) -0.002(4) -0.002(3)
C6 0.035(4) 0.055(4) 0.064(5) -0.004(4) 0.005(4) 0.008(3)
C7 0.052(5) 0.052(5) 0.088(7) 0.000(5) -0.015(5) 0.000(4)
C8 0.068(6) 0.081(7) 0.088(7) 0.018(6) -0.010(6) 0.022(6)
C9 0.050(5) 0.056(5) 0.086(7) 0.023(5) 0.001(5) 0.002(4)
C10 0.043(4) 0.054(5) 0.087(7) 0.013(4) 0.004(4) -0.002(4)
C11 0.054(5) 0.040(4) 0.092(7) 0.005(4) -0.004(5) 0.007(4)
C12 0.054(5) 0.056(5) 0.086(7) 0.016(5) -0.011(5) 0.010(4)
C13 0.062(5) 0.052(5) 0.079(6) 0.004(4) 0.006(5) 0.007(4)
C14 0.044(5) 0.058(5) 0.089(7) -0.005(5) -0.005(4) -0.008(4)
C15 0.032(4) 0.044(4) 0.071(6) -0.001(4) 0.004(4) -0.002(3)
C16 0.035(4) 0.059(5) 0.088(7) -0.011(4) -0.003(4) -0.010(3)
C17 0.067(6) 0.069(6) 0.090(7) -0.003(5) -0.027(6) -0.024(5)
C18 0.079(7) 0.077(7) 0.086(8) -0.008(6) -0.022(6) -0.010(6)
C19 0.072(7) 0.066(6) 0.091(7) 0.001(5) -0.004(6) -0.009(5)
C20 0.051(5) 0.046(4) 0.068(6) -0.004(4) -0.002(4) -0.002(4)
C21 0.048(4) 0.045(4) 0.080(5) 0.002(5) -0.013(5) -0.009(3)
C22 0.049(4) 0.056(4) 0.085(7) 0.004(5) -0.004(5) 0.001(4)
C23 0.054(5) 0.045(4) 0.121(9) 0.013(5) -0.024(5) -0.003(4)
O1 0.078(5) 0.055(4) 0.271(14) 0.008(8) -0.024(8) -0.026(4)
O2 0.073(5) 0.045(4) 0.255(14) -0.010(5) -0.084(7) 0.024(3)
O3 0.101(7) 0.073(5) 0.34(2) -0.004(10) 0.030(11) 0.022(5)
O4 0.102(7) 0.108(7) 0.144(9) 0.033(7) -0.028(6) 0.016(6)
O5 0.124(9) 0.119(8) 0.148(10) 0.029(7) -0.008(7) -0.057(7)

loop_
_atom_type_symbol
_atom_type_description
_atom_type_scat_dispersion_real
_atom_type_scat_dispersion_imag
_atom_type_scat_source
C C 0.0033 0.0016 'International Tables Vol C Tables 4.2.6.8 and 6.1.1.4'
H H 0.0000 0.0000 'International Tables Vol C Tables 4.2.6.8 and 6.1.1.4'
N N 0.0061 0.0033 'International Tables Vol C Tables 4.2.6.8 and 6.1.1.4'
O O 0.0106 0.0060 'International Tables Vol C Tables 4.2.6.8 and 6.1.1.4'
Ru Ru -1.2594 0.8363 'International Tables Vol C Tables 4.2.6.8 and 6.1.1.4'

loop_
_geom_angle_atom_site_label_1
_geom_angle_atom_site_label_2
_geom_angle_atom_site_label_3
_geom_angle
_geom_angle_site_symmetry_1
_geom_angle_site_symmetry_3
_geom_angle_publ_flag
C21 Ru1 N6 93.5(4) . . ?
C21 Ru1 N4 93.5(4) . . ?
N6 Ru1 N4 172.9(3) . . ?
C21 Ru1 N3 92.7(3) . 2 ?
N6 Ru1 N3 89.3(3) . 2 ?
N4 Ru1 N3 91.6(3) . 2 ?
C21 Ru1 N1 93.9(3) . . ?
N6 Ru1 N1 87.6(3) . . ?
N4 Ru1 N1 90.7(3) . . ?
N3 Ru1 N1 172.8(3) 2 . ?
C21 Ru1 Ru2 179.0(3) . . ?
N6 Ru1 Ru2 86.7(2) . . ?
N4 Ru1 Ru2 86.34(19) . . ?
N3 Ru1 Ru2 86.31(19) 2 . ?
N1 Ru1 Ru2 87.03(18) . . ?
N5 Ru2 N2 91.6(3) . 2 ?
N5 Ru2 N2 91.6(3) . . ?
N2 Ru2 N2 176.8(5) 2 . ?
N5 Ru2 N7 180.0 . . ?
N2 Ru2 N7 88.4(3) 2 . ?
N2 Ru2 N7 88.4(3) . . ?
N5 Ru2 Ru1 90.06(3) . . ?
N2 Ru2 Ru1 90.42(16) 2 . ?
N2 Ru2 Ru1 89.58(16) . . ?
N7 Ru2 Ru1 89.94(3) . . ?
N5 Ru2 Ru1 90.06(3) . 2 ?
N2 Ru2 Ru1 89.58(16) 2 2 ?
N2 Ru2 Ru1 90.42(16) . 2 ?
N7 Ru2 Ru1 89.94(3) . 2 ?
Ru1 Ru2 Ru1 179.87(7) . 2 ?
C1 N1 C5 117.6(8) . . ?
C1 N1 Ru1 122.5(6) . . ?
C5 N1 Ru1 119.9(6) . . ?
C5 N2 C6 123.2(6) . . ?
C5 N2 Ru2 119.7(5) . . ?
C6 N2 Ru2 116.9(5) . . ?
C10 N3 C6 116.3(8) . . ?
C10 N3 Ru1 121.3(6) . 2 ?
C6 N3 Ru1 121.9(5) . 2 ?
C15 N4 C11 117.7(8) . . ?
C15 N4 Ru1 120.5(6) . . ?
C11 N4 Ru1 121.8(6) . . ?
C15 N5 C15 121.8(11) . 2 ?
C15 N5 Ru2 119.1(5) . . ?
C15 N5 Ru2 119.1(5) 2 . ?
C16 N6 C20 116.9(8) . . ?
C16 N6 Ru1 122.4(7) . . ?
C20 N6 Ru1 120.6(6) . . ?
C20 N7 C20 122.1(12) . 2 ?
C20 N7 Ru2 119.0(6) . . ?
C20 N7 Ru2 119.0(6) 2 . ?
N1 C1 C2 124.3(9) . . ?
C1 C2 C3 119.3(9) . . ?
C2 C3 C4 118.3(9) . . ?
C3 C4 C5 120.2(10) . . ?
N1 C5 C4 120.1(8) . . ?
N1 C5 N2 116.1(8) . . ?
C4 C5 N2 123.7(8) . . ?
N3 C6 C7 121.2(8) . . ?
N3 C6 N2 114.8(7) . . ?
C7 C6 N2 123.9(8) . . ?
C8 C7 C6 121.2(9) . . ?
C7 C8 C9 118.6(9) . . ?
C10 C9 C8 117.2(8) . . ?
N3 C10 C9 125.2(8) . . ?
C12 C11 N4 123.8(9) . . ?
C11 C12 C13 116.9(9) . . ?
C14 C13 C12 123.2(10) . . ?
C13 C14 C15 117.3(9) . . ?
N4 C15 N5 116.2(8) . . ?
N4 C15 C14 121.0(8) . . ?
N5 C15 C14 122.6(8) . . ?
N6 C16 C17 124.0(9) . . ?
C16 C17 C18 120.5(9) . . ?
C17 C18 C19 116.0(11) . . ?
C20 C19 C18 122.8(11) . . ?
N7 C20 C19 124.9(9) . . ?
N7 C20 N6 115.2(9) . . ?
C19 C20 N6 119.4(8) . . ?
C22 C21 Ru1 169.8(11) . . ?
C21 C22 C23 177.4(8) . . ?
C24 C23 C28 120.0 . . ?
C24 C23 C22 128.1 . . ?
C28 C23 C22 111.9 . . ?
C25 C24 C23 120.0 . . ?
C24 C25 C26 120.0 . . ?
C27 C26 C25 120.0 . . ?
C28 C27 C26 120.0 . . ?
C27 C28 C23 120.0 . . ?

loop_
_geom_bond_atom_site_label_1
_geom_bond_atom_site_label_2
_geom_bond_distance
_geom_bond_site_symmetry_2
_geom_bond_publ_flag
Ru1 C21 2.031(7) . ?
Ru1 N6 2.079(8) . ?
Ru1 N4 2.106(8) . ?
Ru1 N3 2.106(7) 2 ?
Ru1 N1 2.125(7) . ?
Ru1 Ru2 2.3497(5) . ?
Ru2 N5 1.993(10) . ?
Ru2 N2 2.031(6) 2 ?
Ru2 N2 2.031(6) . ?
Ru2 N7 2.041(12) . ?
Ru2 Ru1 2.3497(5) 2 ?
N1 C1 1.325(12) . ?
N1 C5 1.361(11) . ?
N2 C5 1.397(11) . ?
N2 C6 1.412(11) . ?
N3 C10 1.322(12) . ?
N3 C6 1.364(11) . ?
N3 Ru1 2.106(7) 2 ?
N4 C15 1.349(11) . ?
N4 C11 1.395(11) . ?
N5 C15 1.388(10) . ?
N5 C15 1.388(10) 2 ?
N6 C16 1.332(11) . ?
N6 C20 1.423(12) . ?
N7 C20 1.357(10) . ?
N7 C20 1.357(10) 2 ?
C1 C2 1.345(14) . ?
C2 C3 1.362(16) . ?
C3 C4 1.370(15) . ?
C4 C5 1.386(13) . ?
C6 C7 1.383(13) . ?
C7 C8 1.313(15) . ?
C8 C9 1.418(16) . ?
C9 C10 1.351(13) . ?
C11 C12 1.336(15) . ?
C12 C13 1.379(14) . ?
C13 C14 1.358(14) . ?
C14 C15 1.420(15) . ?
C16 C17 1.371(16) . ?
C17 C18 1.391(17) . ?
C18 C19 1.394(16) . ?
C19 C20 1.369(16) . ?
C21 C22 1.141(9) . ?
C22 C23 1.5527 . ?
C23 C24 1.3900 . ?
C23 C28 1.3901 . ?
C24 C25 1.3900 . ?
C25 C26 1.3901 . ?
C26 C27 1.3900 . ?
C27 C28 1.3899 . ?
